data_7022917
loop_
_publ_author_name
'Li, Qiang'
'Yan, Pengfei'
'Hou, Guangfeng'
'Wang, Yan'
'Li, Guangming'

_publ_section_title
;
 Three alkaline-earth metal complexes with 3D networks constructed from a
 7,7,8,8-tetracyanoquinodimethane ligand: synthesis, structure and
 electrochemical properties.
;
_journal_issue 21
_journal_name_full 'Dalton transactions (Cambridge, England : 2003)'
_journal_page_first 7810
_journal_page_last 7815
_journal_paper_doi 10.1039/c3dt50261a
_journal_volume 42
_journal_year 2013
_chemical_formula_moiety 'C18 H12 N6 O3 Sr, 0.5(C12 H4 N4)'
_chemical_formula_sum 'C24 H14 N8 O3 Sr'
_chemical_formula_weight 550.05
_chemical_name_systematic
;
?
;
_space_group_IT_number 2
_symmetry_cell_setting triclinic
_symmetry_space_group_name_Hall '-P 1'
_symmetry_space_group_name_H-M 'P -1'
_atom_sites_solution_hydrogens geom
_atom_sites_solution_primary direct
_atom_sites_solution_secondary difmap
_audit_creation_method SHELXL-97
_cell_angle_alpha 80.46(3)
_cell_angle_beta 82.42(3)
_cell_angle_gamma 81.98(3)
_cell_formula_units_Z 2
_cell_length_a 9.781(2)
_cell_length_b 11.007(2)
_cell_length_c 11.382(2)
_cell_measurement_reflns_used 9783
_cell_measurement_temperature 293(2)
_cell_measurement_theta_max 27.50
_cell_measurement_theta_min 3.00
_cell_volume 1189.2(4)
_computing_cell_refinement 'RAPID-AUTO (Rigaku 1998 <i>RAPID-AUTO</i>)'
_computing_data_collection 'RAPID-AUTO (Rigaku 1998 <i>RAPID-AUTO</i>)'
_computing_data_reduction 'CrystalClear (Rigaku/MSC, 2002)'
_computing_molecular_graphics 'SHELXTL (Sheldrick, 2008)'
_computing_publication_material SHELXL-97
_computing_structure_refinement 'SHELXL-97 (Sheldrick, 2008)'
_computing_structure_solution 'SHELXS-97 (Sheldrick, 2008)'
_diffrn_ambient_temperature 293(2)
_diffrn_measured_fraction_theta_full 0.984
_diffrn_measured_fraction_theta_max 0.984
_diffrn_measurement_device_type 'Rigaku RAXIS-RAPID'
_diffrn_measurement_method '\w scan'
_diffrn_radiation_monochromator graphite
_diffrn_radiation_source 'fine-focus sealed tube'
_diffrn_radiation_type MoK\a
_diffrn_radiation_wavelength 0.71073
_diffrn_reflns_av_R_equivalents 0.0384
_diffrn_reflns_av_sigmaI/netI 0.0532
_diffrn_reflns_limit_h_max 12
_diffrn_reflns_limit_h_min -12
_diffrn_reflns_limit_k_max 14
_diffrn_reflns_limit_k_min -11
_diffrn_reflns_limit_l_max 14
_diffrn_reflns_limit_l_min -14
_diffrn_reflns_number 11677
_diffrn_reflns_theta_full 27.48
_diffrn_reflns_theta_max 27.48
_diffrn_reflns_theta_min 3.00
_diffrn_standards_decay_% 0
_diffrn_standards_interval_count 0
_diffrn_standards_interval_time 0
_diffrn_standards_number 0
_exptl_absorpt_coefficient_mu 2.311
_exptl_absorpt_correction_T_max 0.7261
_exptl_absorpt_correction_T_min 0.6104
_exptl_absorpt_correction_type multi-scan
_exptl_absorpt_process_details 'ABSCOR (Higashi, 1995)'
_exptl_crystal_colour brown
_exptl_crystal_density_diffrn 1.536
_exptl_crystal_density_method 'not measured'
_exptl_crystal_description block
_exptl_crystal_F_000 552
_exptl_crystal_size_max 0.24
_exptl_crystal_size_mid 0.19
_exptl_crystal_size_min 0.15
_refine_diff_density_max 0.339
_refine_diff_density_min -0.488
_refine_diff_density_rms 0.075
_refine_ls_extinction_method none
_refine_ls_goodness_of_fit_ref 1.018
_refine_ls_hydrogen_treatment constr
_refine_ls_matrix_type full
_refine_ls_number_parameters 325
_refine_ls_number_reflns 5376
_refine_ls_number_restraints 0
_refine_ls_restrained_S_all 1.018
_refine_ls_R_factor_all 0.0492
_refine_ls_R_factor_gt 0.0356
_refine_ls_shift/su_max 0.001
_refine_ls_shift/su_mean 0.000
_refine_ls_structure_factor_coef Fsqd
_refine_ls_weighting_details 'calc w=1/[\s^2^(Fo^2^)+(0.0326P)^2^+0.9429P] where P=(Fo^2^+2Fc^2^)/3'
_refine_ls_weighting_scheme calc
_refine_ls_wR_factor_gt 0.0755
_refine_ls_wR_factor_ref 0.0892
_reflns_number_gt 4484
_reflns_number_total 5376
_reflns_threshold_expression >2sigma(I)
_cod_data_source_file c3dt50261a.txt
_cod_data_source_block lq104
_cod_depositor_comments
;
The following automatic conversions were performed:

'_refine_ls_hydrogen_treatment' value 'CONSTR' changed to 'constr'
according to /home/saulius/struct/CIF-dictionaries/cif_core.dic
dictionary named 'cif_core.dic' version 2.4.2 from 2011-04-26.

Automatic conversion script
Id: cif_fix_values 1891 2012-01-12 08:04:46Z andrius 
;
_cod_database_code 7022917

loop_
_symmetry_equiv_pos_as_xyz
'x, y, z'
'-x, -y, -z'

loop_
_atom_site_label
_atom_site_type_symbol
_atom_site_fract_x
_atom_site_fract_y
_atom_site_fract_z
_atom_site_U_iso_or_equiv
_atom_site_adp_type
_atom_site_occupancy
_atom_site_symmetry_multiplicity
_atom_site_calc_flag
_atom_site_refinement_flags
Sr1 Sr 0.92863(3) 0.33728(2) 0.99727(2) 0.02795(8) Uani 1 1 d .
C1 C 0.5796(3) 0.3931(3) 0.8582(2) 0.0342(6) Uani 1 1 d .
C2 C 0.4613(3) 0.3965(3) 0.7970(2) 0.0311(6) Uani 1 1 d .
C3 C 0.3292(3) 0.4161(3) 0.8629(3) 0.0384(7) Uani 1 1 d .
C4 C 0.4753(3) 0.3722(2) 0.6773(2) 0.0281(5) Uani 1 1 d .
C5 C 0.3561(3) 0.3639(3) 0.6196(2) 0.0335(6) Uani 1 1 d .
H5 H 0.2681 0.3745 0.6616 0.040 Uiso 1 1 calc R
C6 C 0.3689(3) 0.3410(3) 0.5053(3) 0.0322(6) Uani 1 1 d .
H6 H 0.2894 0.3359 0.4705 0.039 Uiso 1 1 calc R
C7 C 0.5007(3) 0.3245(2) 0.4372(2) 0.0282(5) Uani 1 1 d .
C8 C 0.6190(3) 0.3321(3) 0.4956(3) 0.0369(7) Uani 1 1 d .
H8 H 0.7071 0.3216 0.4538 0.044 Uiso 1 1 calc R
C9 C 0.6065(3) 0.3541(3) 0.6099(3) 0.0349(6) Uani 1 1 d .
H9 H 0.6862 0.3574 0.6451 0.042 Uiso 1 1 calc R
C10 C 0.5162(3) 0.3012(3) 0.3172(2) 0.0314(6) Uani 1 1 d .
C11 C 0.4003(3) 0.2924(3) 0.2588(3) 0.0371(6) Uani 1 1 d .
C12 C 0.6483(3) 0.2872(3) 0.2498(3) 0.0350(6) Uani 1 1 d .
C13 C 0.9802(3) 0.3469(2) 0.4643(2) 0.0321(6) Uani 1 1 d .
C14 C 0.9887(3) 0.2428(2) 0.5561(2) 0.0282(5) Uani 1 1 d .
C15 C 0.9876(3) 0.2690(2) 0.6742(2) 0.0298(6) Uani 1 1 d .
C16 C 0.9946(3) 0.1013(2) 0.4088(2) 0.0292(6) Uani 1 1 d .
H16 H 0.9914 0.1689 0.3477 0.035 Uiso 1 1 calc R
C17 C 0.9946(2) 0.1218(2) 0.5285(2) 0.0253(5) Uani 1 1 d .
C18 C 1.0010(3) 0.0160(2) 0.6188(2) 0.0299(6) Uani 1 1 d .
H18 H 1.0021 0.0265 0.6981 0.036 Uiso 1 1 calc R
C19 C 0.6079(4) 0.0663(3) 0.7853(3) 0.0497(8) Uani 1 1 d .
C20 C 0.4870(3) 0.0546(3) 0.7348(3) 0.0420(7) Uani 1 1 d .
C21 C 0.3601(4) 0.0720(3) 0.8081(3) 0.0506(8) Uani 1 1 d .
C22 C 0.6227(3) 0.0084(3) 0.5458(3) 0.0420(7) Uani 1 1 d .
H22 H 0.7048 0.0138 0.5765 0.050 Uiso 1 1 calc R
C23 C 0.4945(3) 0.0269(3) 0.6181(3) 0.0360(6) Uani 1 1 d .
C24 C 0.3717(3) 0.0169(3) 0.5668(3) 0.0432(7) Uani 1 1 d .
H24 H 0.2858 0.0280 0.6121 0.052 Uiso 1 1 calc R
N1 N 0.6769(3) 0.3912(3) 0.9051(2) 0.0465(7) Uani 1 1 d .
N2 N 0.2206(3) 0.4341(3) 0.9126(2) 0.0589(8) Uani 1 1 d .
N3 N 0.3046(3) 0.2859(3) 0.2133(3) 0.0562(8) Uani 1 1 d .
N4 N 0.7555(3) 0.2781(3) 0.1962(2) 0.0506(7) Uani 1 1 d .
N5 N 0.9860(3) 0.2923(2) 0.7687(2) 0.0415(6) Uani 1 1 d .
N6 N 0.9720(3) 0.4264(2) 0.3865(2) 0.0493(7) Uani 1 1 d .
N7 N 0.7065(4) 0.0783(3) 0.8241(3) 0.0751(11) Uani 1 1 d .
N8 N 0.2570(4) 0.0849(4) 0.8660(3) 0.0806(11) Uani 1 1 d .
O1 O 0.94559(18) 0.55238(16) 0.86221(16) 0.0304(4) Uani 1 1 d .
H101 H 0.9938 0.5496 0.7959 0.046 Uiso 1 1 d R
H102 H 0.8654 0.5893 0.8503 0.046 Uiso 1 1 d R
O2 O 0.8834(2) 0.12114(19) 0.9829(2) 0.0487(6) Uani 1 1 d .
H201 H 0.8143 0.1224 0.9464 0.073 Uiso 1 1 d R
H202 H 0.8838 0.0617 1.0383 0.073 Uiso 1 1 d R
O3 O 1.1136(2) 0.1811(2) 1.0902(2) 0.0583(7) Uani 1 1 d .
H301 H 1.1551 0.1166 1.0625 0.088 Uiso 1 1 d R
H302 H 1.1737 0.2175 1.1121 0.088 Uiso 1 1 d R

loop_
_atom_site_aniso_label
_atom_site_aniso_U_11
_atom_site_aniso_U_22
_atom_site_aniso_U_33
_atom_site_aniso_U_23
_atom_site_aniso_U_13
_atom_site_aniso_U_12
Sr1 0.03695(14) 0.03088(13) 0.01843(13) -0.00483(9) -0.00687(9) -0.00750(10)
C1 0.0392(15) 0.0405(15) 0.0243(14) -0.0129(11) -0.0058(11) 0.0019(13)
C2 0.0302(13) 0.0368(14) 0.0276(15) -0.0105(11) -0.0061(11) 0.0016(12)
C3 0.0401(16) 0.0505(17) 0.0238(15) -0.0130(12) -0.0072(12) 0.0095(14)
C4 0.0279(12) 0.0300(13) 0.0278(14) -0.0096(10) -0.0048(10) 0.0003(11)
C5 0.0237(12) 0.0493(16) 0.0277(15) -0.0114(12) -0.0033(10) 0.0019(12)
C6 0.0224(12) 0.0440(15) 0.0324(15) -0.0119(12) -0.0067(10) -0.0002(12)
C7 0.0270(12) 0.0324(13) 0.0267(14) -0.0100(11) -0.0050(10) -0.0005(11)
C8 0.0233(12) 0.0590(19) 0.0320(16) -0.0175(13) -0.0011(11) -0.0065(13)
C9 0.0241(12) 0.0520(17) 0.0333(16) -0.0180(13) -0.0055(11) -0.0047(12)
C10 0.0294(13) 0.0407(15) 0.0267(14) -0.0125(11) -0.0063(11) -0.0013(12)
C11 0.0403(15) 0.0457(16) 0.0278(15) -0.0106(12) -0.0090(12) -0.0023(13)
C12 0.0383(15) 0.0440(16) 0.0246(15) -0.0115(12) -0.0060(12) -0.0019(13)
C13 0.0380(14) 0.0332(14) 0.0271(15) -0.0106(11) 0.0001(11) -0.0070(12)
C14 0.0307(13) 0.0330(13) 0.0212(13) -0.0077(10) -0.0019(10) -0.0021(11)
C15 0.0354(14) 0.0271(13) 0.0269(15) -0.0047(10) -0.0013(11) -0.0048(11)
C16 0.0347(13) 0.0323(13) 0.0202(13) -0.0024(10) -0.0039(10) -0.0044(11)
C17 0.0232(11) 0.0307(12) 0.0228(13) -0.0077(10) -0.0008(9) -0.0029(10)
C18 0.0344(13) 0.0389(14) 0.0175(13) -0.0058(10) -0.0046(10) -0.0052(12)
C19 0.064(2) 0.0470(18) 0.043(2) -0.0145(15) -0.0224(17) 0.0001(17)
C20 0.0465(17) 0.0391(16) 0.0432(19) -0.0105(13) -0.0117(14) -0.0034(14)
C21 0.066(2) 0.0479(19) 0.038(2) -0.0057(15) -0.0036(17) -0.0093(17)
C22 0.0267(13) 0.0519(18) 0.053(2) -0.0204(15) -0.0142(13) -0.0012(13)
C23 0.0333(14) 0.0345(14) 0.0436(18) -0.0126(12) -0.0109(12) -0.0009(12)
C24 0.0277(14) 0.0548(18) 0.051(2) -0.0180(15) -0.0094(13) -0.0028(14)
N1 0.0421(14) 0.0631(17) 0.0376(15) -0.0188(13) -0.0129(12) 0.0032(13)
N2 0.0427(15) 0.098(2) 0.0291(15) -0.0132(15) -0.0020(12) 0.0183(16)
N3 0.0478(16) 0.075(2) 0.0510(19) -0.0195(15) -0.0218(14) 0.0005(15)
N4 0.0447(15) 0.074(2) 0.0314(15) -0.0127(13) 0.0030(12) -0.0016(14)
N5 0.0641(17) 0.0367(13) 0.0244(13) -0.0091(10) -0.0010(11) -0.0067(12)
N6 0.077(2) 0.0400(14) 0.0301(15) -0.0032(12) -0.0030(13) -0.0105(14)
N7 0.078(2) 0.085(2) 0.074(3) -0.033(2) -0.043(2) 0.0058(19)
N8 0.080(2) 0.097(3) 0.056(2) -0.004(2) 0.0168(19) -0.015(2)
O1 0.0315(9) 0.0370(10) 0.0221(10) -0.0076(8) -0.0019(7) 0.0011(8)
O2 0.0665(14) 0.0422(12) 0.0439(14) -0.0005(10) -0.0217(11) -0.0211(11)
O3 0.0495(13) 0.0442(12) 0.090(2) -0.0281(13) -0.0315(13) 0.0085(11)

loop_
_atom_type_symbol
_atom_type_description
_atom_type_scat_dispersion_real
_atom_type_scat_dispersion_imag
_atom_type_scat_source
C C 0.0033 0.0016 'International Tables Vol C Tables 4.2.6.8 and 6.1.1.4'
H H 0.0000 0.0000 'International Tables Vol C Tables 4.2.6.8 and 6.1.1.4'
N N 0.0061 0.0033 'International Tables Vol C Tables 4.2.6.8 and 6.1.1.4'
O O 0.0106 0.0060 'International Tables Vol C Tables 4.2.6.8 and 6.1.1.4'
Sr Sr -1.5307 3.2498 'International Tables Vol C Tables 4.2.6.8 and 6.1.1.4'

loop_
_geom_angle_atom_site_label_1
_geom_angle_atom_site_label_2
_geom_angle_atom_site_label_3
_geom_angle
_geom_angle_site_symmetry_1
_geom_angle_site_symmetry_3
O2 Sr1 O3 70.21(7) . .
O2 Sr1 O1 139.90(7) . .
O3 Sr1 O1 130.95(7) . .
O2 Sr1 O1 137.65(6) . 2_767
O3 Sr1 O1 71.39(7) . 2_767
O1 Sr1 O1 80.44(6) . 2_767
O2 Sr1 N4 76.67(9) . 1_556
O3 Sr1 N4 88.01(9) . 1_556
O1 Sr1 N4 129.09(8) . 1_556
O1 Sr1 N4 84.87(8) 2_767 1_556
O2 Sr1 N5 69.50(8) . .
O3 Sr1 N5 98.70(9) . .
O1 Sr1 N5 73.30(7) . .
O1 Sr1 N5 134.13(7) 2_767 .
N4 Sr1 N5 140.60(9) 1_556 .
O2 Sr1 N1 80.52(8) . .
O3 Sr1 N1 150.19(8) . .
O1 Sr1 N1 76.15(8) . .
O1 Sr1 N1 133.34(7) 2_767 .
N4 Sr1 N1 79.67(9) 1_556 .
N5 Sr1 N1 75.47(8) . .
O2 Sr1 N2 139.04(9) . 2_667
O3 Sr1 N2 128.50(8) . 2_667
O1 Sr1 N2 60.97(7) . 2_667
O1 Sr1 N2 61.44(7) 2_767 2_667
N4 Sr1 N2 69.15(9) 1_556 2_667
N5 Sr1 N2 128.50(8) . 2_667
N1 Sr1 N2 71.91(8) . 2_667
O2 Sr1 N2 122.81(8) . 1_655
O3 Sr1 N2 71.55(8) . 1_655
O1 Sr1 N2 59.48(7) . 1_655
O1 Sr1 N2 58.05(7) 2_767 1_655
N4 Sr1 N2 141.48(8) 1_556 1_655
N5 Sr1 N2 76.20(8) . 1_655
N1 Sr1 N2 132.46(8) . 1_655
N2 Sr1 N2 98.12(7) 2_667 1_655
O2 Sr1 Sr1 169.93(6) . 2_767
O3 Sr1 Sr1 102.32(6) . 2_767
O1 Sr1 Sr1 40.73(4) . 2_767
O1 Sr1 Sr1 39.71(4) 2_767 2_767
N4 Sr1 Sr1 110.45(7) 1_556 2_767
N5 Sr1 Sr1 105.94(6) . 2_767
N1 Sr1 Sr1 107.40(7) . 2_767
N2 Sr1 Sr1 50.90(7) 2_667 2_767
N2 Sr1 Sr1 47.22(6) 1_655 2_767
O2 Sr1 H201 15.5 . .
O3 Sr1 H201 85.7 . .
O1 Sr1 H201 128.3 . .
O1 Sr1 H201 151.3 2_767 .
N4 Sr1 H201 77.1 1_556 .
N5 Sr1 H201 64.9 . .
N1 Sr1 H201 65.2 . .
N2 Sr1 H201 129.0 2_667 .
N2 Sr1 H201 131.0 1_655 .
Sr1 Sr1 H201 169.0 2_767 .
O2 Sr1 H302 85.8 . .
O3 Sr1 H302 15.6 . .
O1 Sr1 H302 117.9 . .
O1 Sr1 H302 57.1 2_767 .
N4 Sr1 H302 92.6 1_556 .
N5 Sr1 H302 104.2 . .
N1 Sr1 H302 165.5 . .
N2 Sr1 H302 117.0 2_667 .
N2 Sr1 H302 59.9 1_655 .
Sr1 Sr1 H302 86.8 2_767 .
H201 Sr1 H302 101.2 . .
N1 C1 C2 178.4(3) . .
C3 C2 C4 121.3(2) . .
C3 C2 C1 117.3(2) . .
C4 C2 C1 121.2(2) . .
N2 C3 C2 177.6(3) . .
C9 C4 C2 121.9(2) . .
C9 C4 C5 117.0(2) . .
C2 C4 C5 121.1(2) . .
C6 C5 C4 121.3(2) . .
C6 C5 H5 119.3 . .
C4 C5 H5 119.3 . .
C5 C6 C7 121.5(2) . .
C5 C6 H6 119.2 . .
C7 C6 H6 119.2 . .
C10 C7 C6 122.4(2) . .
C10 C7 C8 120.9(2) . .
C6 C7 C8 116.8(2) . .
C9 C8 C7 121.8(2) . .
C9 C8 H8 119.1 . .
C7 C8 H8 119.1 . .
C8 C9 C4 121.6(2) . .
C8 C9 H9 119.2 . .
C4 C9 H9 119.2 . .
C11 C10 C12 116.9(3) . .
C11 C10 C7 121.4(2) . .
C12 C10 C7 121.7(2) . .
N3 C11 C10 178.7(3) . .
N4 C12 C10 178.5(3) . .
N6 C13 C14 176.4(3) . .
C17 C14 C13 120.4(2) . .
C17 C14 C15 123.5(2) . .
C13 C14 C15 116.1(2) . .
N5 C15 C14 178.8(3) . .
C18 C16 C17 121.4(2) 2_756 .
C18 C16 H16 119.3 2_756 .
C17 C16 H16 119.3 . .
C14 C17 C16 120.9(2) . .
C14 C17 C18 121.6(2) . .
C16 C17 C18 117.4(2) . .
C16 C18 C17 121.2(2) 2_756 .
C16 C18 H18 119.4 2_756 .
C17 C18 H18 119.4 . .
N7 C19 C20 178.3(4) . .
C23 C20 C21 122.5(3) . .
C23 C20 C19 121.2(3) . .
C21 C20 C19 116.3(3) . .
N8 C21 C20 178.8(4) . .
C24 C22 C23 121.4(3) 2_656 .
C24 C22 H22 119.3 2_656 .
C23 C22 H22 119.3 . .
C20 C23 C22 122.0(3) . .
C20 C23 C24 121.0(3) . .
C22 C23 C24 117.0(3) . .
C22 C24 C23 121.6(3) 2_656 .
C22 C24 H24 119.2 2_656 .
C23 C24 H24 119.2 . .
C1 N1 Sr1 167.1(2) . .
C3 N2 Sr1 130.7(3) . 2_667
C3 N2 Sr1 146.9(3) . 1_455
Sr1 N2 Sr1 81.88(7) 2_667 1_455
C12 N4 Sr1 151.0(2) . 1_554
C15 N5 Sr1 168.4(2) . .
Sr1 O1 Sr1 99.56(6) . 2_767
Sr1 O1 H101 114.8 . .
Sr1 O1 H101 110.2 2_767 .
Sr1 O1 H102 110.9 . .
Sr1 O1 H102 112.3 2_767 .
H101 O1 H102 108.9 . .
Sr1 O2 H201 111.1 . .
Sr1 O2 H202 125.9 . .
H201 O2 H202 108.6 . .
Sr1 O3 H301 126.8 . .
Sr1 O3 H302 110.4 . .
H301 O3 H302 108.0 . .

loop_
_geom_bond_atom_site_label_1
_geom_bond_atom_site_label_2
_geom_bond_distance
_geom_bond_site_symmetry_2
Sr1 O2 2.515(2) .
Sr1 O3 2.526(2) .
Sr1 O1 2.614(2) .
Sr1 O1 2.6695(19) 2_767
Sr1 N4 2.688(3) 1_556
Sr1 N5 2.700(3) .
Sr1 N1 2.754(3) .
Sr1 N2 2.991(3) 2_667
Sr1 N2 3.163(3) 1_655
Sr1 H201 2.9224 .
Sr1 H302 2.9270 .
C1 N1 1.148(4) .
C1 C2 1.420(4) .
C2 C3 1.414(4) .
C2 C4 1.417(4) .
C3 N2 1.144(4) .
C4 C9 1.413(4) .
C4 C5 1.432(3) .
C5 C6 1.352(4) .
C5 H5 0.9300 .
C6 C7 1.419(4) .
C6 H6 0.9300 .
C7 C10 1.417(4) .
C7 C8 1.426(4) .
C8 C9 1.349(4) .
C8 H8 0.9300 .
C9 H9 0.9300 .
C10 C11 1.409(4) .
C10 C12 1.415(4) .
C11 N3 1.144(4) .
C12 N4 1.142(4) .
C13 N6 1.139(4) .
C13 C14 1.418(4) .
C14 C17 1.411(4) .
C14 C15 1.419(4) .
C15 N5 1.144(4) .
C16 C18 1.373(4) 2_756
C16 C17 1.418(4) .
C16 H16 0.9300 .
C17 C18 1.419(4) .
C18 C16 1.373(4) 2_756
C18 H18 0.9300 .
C19 N7 1.144(4) .
C19 C20 1.411(4) .
C20 C23 1.402(4) .
C20 C21 1.409(5) .
C21 N8 1.134(5) .
C22 C24 1.348(4) 2_656
C22 C23 1.416(4) .
C22 H22 0.9300 .
C23 C24 1.428(4) .
C24 C22 1.348(4) 2_656
C24 H24 0.9300 .
N2 Sr1 2.991(3) 2_667
N2 Sr1 3.163(3) 1_455
N4 Sr1 2.688(3) 1_554
O1 Sr1 2.6695(19) 2_767
O1 H101 0.8387 .
O1 H102 0.8486 .
O2 H201 0.8364 .
O2 H202 0.8302 .
O3 H301 0.8531 .
O3 H302 0.8397 .

loop_
_geom_hbond_atom_site_label_D
_geom_hbond_atom_site_label_H
_geom_hbond_atom_site_label_A
_geom_hbond_distance_DH
_geom_hbond_distance_HA
_geom_hbond_distance_DA
_geom_hbond_angle_DHA
_geom_hbond_site_symmetry_A
O1 H101 N6 0.84 2.04 2.820(3) 155.0 2_766
O1 H102 N3 0.85 2.13 2.955(3) 164.8 2_666
O2 H201 N7 0.84 2.01 2.797(4) 156.3 .
O2 H202 N8 0.83 2.31 2.990(4) 139.7 2_657
O3 H301 N7 0.85 2.61 3.213(4) 128.3 2_757
O3 H301 O2 0.85 2.83 3.556(3) 143.5 2_757
O3 H302 N3 0.84 2.12 2.934(4) 164.6 1_656
